data_4122003
loop_
_publ_author_name
'Carrasco, Mario'
'Mendoza, Irene'
'Faust, Michelle'
'L\'opez-Serrano, Joaqu\'in'
'Peloso, Riccardo'
'Rodr\'iguez, Amor'
'Alvarez, Eleuterio'
'Maya, Celia'
'Power, Philip P.'
'Carmona, Ernesto'

_publ_section_title
;
 Terphenyl complexes of molybdenum and tungsten with quadruple metal-metal
 bonds and bridging carboxylate ligands.
;
_journal_issue 25
_journal_name_full 'Journal of the American Chemical Society'
_journal_page_first 9173
_journal_page_last 9180
_journal_paper_doi 10.1021/ja503750a
_journal_volume 136
_journal_year 2014
_chemical_formula_moiety 'C30 H34 Mo2 O6'
_chemical_formula_sum 'C30 H34 Mo2 O6'
_chemical_formula_weight 682.45
_chemical_name_systematic
; 
 ? 
;
_space_group_IT_number 2
_symmetry_cell_setting triclinic
_symmetry_space_group_name_Hall '-P 1'
_symmetry_space_group_name_H-M 'P -1'
_atom_sites_solution_hydrogens geom
_atom_sites_solution_primary direct
_atom_sites_solution_secondary difmap
_audit_creation_method SHELXL-97
_cell_angle_alpha 79.933(3)
_cell_angle_beta 89.743(3)
_cell_angle_gamma 77.696(3)
_cell_formula_units_Z 2
_cell_length_a 8.8308(10)
_cell_length_b 12.0600(13)
_cell_length_c 14.1805(15)
_cell_measurement_reflns_used 3890
_cell_measurement_temperature 173(2)
_cell_measurement_theta_max 26.11
_cell_measurement_theta_min 2.36
_cell_volume 1452.0(3)
_computing_cell_refinement 'APEX2 Software Suite (Bruker, 2007)'
_computing_data_collection 'APEX2 Software Suite (Bruker, 2007)'
_computing_data_reduction 'APEX2 Software Suite (Bruker, 2007)'
_computing_molecular_graphics 'SHELXTL (Sheldrick, 2008)'
_computing_publication_material 'SHELXTL and publCIF (Westrip, 2010)'
_computing_structure_refinement 'SHELXL97 (Sheldrick, 2008)'
_computing_structure_solution 'SIR2002 (Burla et al., 2003)'
_diffrn_ambient_temperature 173(2)
_diffrn_detector_area_resol_mean 8.26
_diffrn_measured_fraction_theta_full 0.989
_diffrn_measured_fraction_theta_max 0.989
_diffrn_measurement_device_type
;
 Bruker-Nonius X8kappa APEX II CCD area detector
;
_diffrn_measurement_method 'phi and omega scans with narrow frames'
_diffrn_radiation_monochromator graphite
_diffrn_radiation_source 'fine-focus sealed tube'
_diffrn_radiation_type MoK\a
_diffrn_radiation_wavelength 0.71073
_diffrn_reflns_av_R_equivalents 0.0493
_diffrn_reflns_av_sigmaI/netI 0.0558
_diffrn_reflns_limit_h_max 11
_diffrn_reflns_limit_h_min -8
_diffrn_reflns_limit_k_max 14
_diffrn_reflns_limit_k_min -15
_diffrn_reflns_limit_l_max 17
_diffrn_reflns_limit_l_min -16
_diffrn_reflns_number 18140
_diffrn_reflns_theta_full 26.39
_diffrn_reflns_theta_max 26.39
_diffrn_reflns_theta_min 1.76
_diffrn_standards_decay_% 0
_exptl_absorpt_coefficient_mu 0.904
_exptl_absorpt_correction_T_max 0.9312
_exptl_absorpt_correction_T_min 0.9071
_exptl_absorpt_correction_type multi-scan
_exptl_absorpt_process_details
;
program SADABS, Bruker (2001).
;
_exptl_crystal_colour red
_exptl_crystal_density_diffrn 1.561
_exptl_crystal_density_method 'not measured'
_exptl_crystal_description prism
_exptl_crystal_F_000 692
_exptl_crystal_size_max 0.11
_exptl_crystal_size_mid 0.09
_exptl_crystal_size_min 0.08
_refine_diff_density_max 2.420
_refine_diff_density_min -0.820
_refine_diff_density_rms 0.185
_refine_ls_extinction_method none
_refine_ls_goodness_of_fit_ref 1.096
_refine_ls_hydrogen_treatment constr
_refine_ls_matrix_type full
_refine_ls_number_parameters 352
_refine_ls_number_reflns 5828
_refine_ls_number_restraints 0
_refine_ls_restrained_S_all 1.096
_refine_ls_R_factor_all 0.0815
_refine_ls_R_factor_gt 0.0586
_refine_ls_shift/su_max 0.001
_refine_ls_shift/su_mean 0.000
_refine_ls_structure_factor_coef Fsqd
_refine_ls_weighting_details 'calc w=1/[\s^2^(Fo^2^)+(0.1010P)^2^+1.9747P] where P=(Fo^2^+2Fc^2^)/3'
_refine_ls_weighting_scheme calc
_refine_ls_wR_factor_gt 0.1565
_refine_ls_wR_factor_ref 0.1742
_reflns_number_gt 4402
_reflns_number_total 5828
_reflns_threshold_expression >2sigma(I)
_cod_data_source_file ja503750a_si_001.cif
_cod_data_source_block 1b
_cod_depositor_comments
;
The following automatic conversions were performed:

'_symmetry_cell_setting' value 'Triclinic' changed to 'triclinic'
according to
/usr/data/users/saulius/crontab/automatic-downloads/rss-feeds/ACS/lib/dictionaries/cif_core.dic
dictionary named 'cif_core.dic' version 2.4.2 from 2011-04-26.

Automatic conversion script
Id: cif_fix_values 2281 2013-09-26 08:29:07Z andrius 

 Adding full bibliography for 4122003--4122009.cif.
;
_cod_database_code 4122003

loop_
_symmetry_equiv_pos_as_xyz
'x, y, z'
'-x, -y, -z'

loop_
_atom_site_label
_atom_site_type_symbol
_atom_site_fract_x
_atom_site_fract_y
_atom_site_fract_z
_atom_site_U_iso_or_equiv
_atom_site_adp_type
_atom_site_occupancy
_atom_site_symmetry_multiplicity
_atom_site_calc_flag
_atom_site_refinement_flags
Mo1 Mo 0.98238(6) 0.23593(4) 0.30467(3) 0.02316(17) Uani 1 1 d .
Mo2 Mo 0.82764(6) 0.37035(4) 0.35071(4) 0.02484(18) Uani 1 1 d .
O1 O 0.8932(5) 0.1097(4) 0.3956(3) 0.0295(10) Uani 1 1 d .
O2 O 0.7277(5) 0.2530(4) 0.4460(3) 0.0303(10) Uani 1 1 d .
O3 O 1.1008(5) 0.3504(4) 0.2218(3) 0.0336(10) Uani 1 1 d .
O4 O 0.9417(6) 0.4942(4) 0.2747(3) 0.0359(11) Uani 1 1 d .
O5 O 1.1429(5) 0.2264(4) 0.4244(3) 0.0327(10) Uani 1 1 d .
O6 O 0.9679(5) 0.3686(4) 0.4683(3) 0.0333(10) Uani 1 1 d .
C1 C 0.8494(7) 0.2189(5) 0.1800(4) 0.0248(13) Uani 1 1 d .
C2 C 0.6955(7) 0.2792(6) 0.1569(4) 0.0269(13) Uani 1 1 d .
C3 C 0.6176(8) 0.2737(6) 0.0744(5) 0.0363(16) Uani 1 1 d .
H3 H 0.5146 0.3171 0.0604 0.044 Uiso 1 1 calc R
C4 C 0.6912(8) 0.2038(7) 0.0114(5) 0.0405(17) Uani 1 1 d .
H4 H 0.6388 0.2001 -0.0459 0.049 Uiso 1 1 calc R
C5 C 0.8405(8) 0.1400(6) 0.0331(5) 0.0393(17) Uani 1 1 d .
H5 H 0.8894 0.0910 -0.0089 0.047 Uiso 1 1 calc R
C6 C 0.9195(7) 0.1469(5) 0.1153(4) 0.0275(13) Uani 1 1 d .
C7 C 0.6134(7) 0.3542(5) 0.2233(4) 0.0242(13) Uani 1 1 d .
C8 C 0.6283(7) 0.4698(6) 0.2126(5) 0.0321(15) Uani 1 1 d .
C9 C 0.5477(8) 0.5408(6) 0.2737(5) 0.0384(16) Uani 1 1 d .
H9 H 0.5651 0.6164 0.2709 0.046 Uiso 1 1 calc R
C10 C 0.4430(8) 0.5021(6) 0.3380(5) 0.0370(16) Uani 1 1 d .
C11 C 0.4258(6) 0.3872(5) 0.3443(4) 0.0196(12) Uani 1 1 d .
H11 H 0.3555 0.3592 0.3884 0.024 Uiso 1 1 calc R
C12 C 0.5082(7) 0.3155(6) 0.2884(4) 0.0265(13) Uani 1 1 d .
C13 C 0.7051(9) 0.5249(6) 0.1264(5) 0.0412(17) Uani 1 1 d .
H13A H 0.8003 0.4714 0.1139 0.062 Uiso 1 1 calc R
H13B H 0.7307 0.5962 0.1392 0.062 Uiso 1 1 calc R
H13C H 0.6340 0.5428 0.0703 0.062 Uiso 1 1 calc R
C14 C 0.3521(10) 0.5801(7) 0.4009(6) 0.052(2) Uani 1 1 d .
H14A H 0.3765 0.5456 0.4684 0.078 Uiso 1 1 calc R
H14B H 0.2409 0.5896 0.3875 0.078 Uiso 1 1 calc R
H14C H 0.3801 0.6555 0.3875 0.078 Uiso 1 1 calc R
C15 C 0.4818(8) 0.1958(6) 0.2969(5) 0.0363(16) Uani 1 1 d .
H15A H 0.4278 0.1765 0.3561 0.054 Uiso 1 1 calc R
H15B H 0.5818 0.1413 0.2985 0.054 Uiso 1 1 calc R
H15C H 0.4184 0.1911 0.2418 0.054 Uiso 1 1 calc R
C16 C 1.0823(7) 0.0795(5) 0.1360(4) 0.0261(13) Uani 1 1 d .
C17 C 1.2043(7) 0.1216(5) 0.0894(5) 0.0284(13) Uani 1 1 d .
C18 C 1.3554(8) 0.0600(6) 0.1091(5) 0.0346(15) Uani 1 1 d .
H18 H 1.4373 0.0894 0.0774 0.042 Uiso 1 1 calc R
C19 C 1.3910(8) -0.0432(6) 0.1735(5) 0.0362(16) Uani 1 1 d .
C20 C 1.2691(8) -0.0843(6) 0.2172(5) 0.0340(15) Uani 1 1 d .
H20 H 1.2912 -0.1551 0.2614 0.041 Uiso 1 1 calc R
C21 C 1.1176(7) -0.0274(6) 0.1998(4) 0.0293(14) Uani 1 1 d .
C22 C 1.1766(9) 0.2328(6) 0.0182(5) 0.0428(18) Uani 1 1 d .
H22A H 1.2762 0.2482 -0.0048 0.064 Uiso 1 1 calc R
H22B H 1.1229 0.2961 0.0491 0.064 Uiso 1 1 calc R
H22C H 1.1127 0.2265 -0.0361 0.064 Uiso 1 1 calc R
C23 C 1.5570(9) -0.1052(8) 0.1948(7) 0.059(2) Uani 1 1 d .
H23A H 1.5683 -0.1864 0.1891 0.088 Uiso 1 1 calc R
H23B H 1.5871 -0.1003 0.2601 0.088 Uiso 1 1 calc R
H23C H 1.6237 -0.0694 0.1492 0.088 Uiso 1 1 calc R
C24 C 0.9874(9) -0.0793(6) 0.2461(6) 0.0445(18) Uani 1 1 d .
H24A H 1.0301 -0.1577 0.2803 0.067 Uiso 1 1 calc R
H24B H 0.9120 -0.0820 0.1965 0.067 Uiso 1 1 calc R
H24C H 0.9360 -0.0319 0.2914 0.067 Uiso 1 1 calc R
C25 C 0.7857(7) 0.1455(6) 0.4505(4) 0.0287(14) Uani 1 1 d .
C26 C 0.7285(9) 0.0597(6) 0.5221(5) 0.0433(18) Uani 1 1 d .
H26A H 0.7273 -0.0093 0.4946 0.065 Uiso 1 1 calc R
H26B H 0.6232 0.0932 0.5394 0.065 Uiso 1 1 calc R
H26C H 0.7971 0.0385 0.5794 0.065 Uiso 1 1 calc R
C27 C 1.0554(8) 0.4576(6) 0.2248(5) 0.0343(15) Uani 1 1 d .
C28 C 1.1359(9) 0.5412(7) 0.1660(6) 0.049(2) Uani 1 1 d .
H28A H 1.0707 0.5816 0.1095 0.073 Uiso 1 1 calc R
H28B H 1.2349 0.4996 0.1456 0.073 Uiso 1 1 calc R
H28C H 1.1552 0.5972 0.2044 0.073 Uiso 1 1 calc R
C29 C 1.0968(8) 0.2951(6) 0.4812(4) 0.0306(14) Uani 1 1 d .
C30 C 1.1952(9) 0.2920(8) 0.5692(5) 0.0474(19) Uani 1 1 d .
H30A H 1.2364 0.2117 0.5994 0.071 Uiso 1 1 calc R
H30B H 1.1316 0.3325 0.6147 0.071 Uiso 1 1 calc R
H30C H 1.2814 0.3297 0.5505 0.071 Uiso 1 1 calc R

loop_
_atom_site_aniso_label
_atom_site_aniso_U_11
_atom_site_aniso_U_22
_atom_site_aniso_U_33
_atom_site_aniso_U_23
_atom_site_aniso_U_13
_atom_site_aniso_U_12
Mo1 0.0219(3) 0.0266(3) 0.0214(3) -0.0070(2) 0.0016(2) -0.0040(2)
Mo2 0.0255(3) 0.0253(3) 0.0240(3) -0.0078(2) 0.0021(2) -0.0036(2)
O1 0.032(2) 0.029(2) 0.028(2) -0.0070(18) 0.0032(18) -0.0034(19)
O2 0.030(2) 0.038(3) 0.023(2) -0.0072(18) 0.0031(17) -0.006(2)
O3 0.032(3) 0.038(3) 0.033(3) -0.008(2) 0.0036(19) -0.012(2)
O4 0.042(3) 0.032(3) 0.036(3) -0.004(2) 0.000(2) -0.013(2)
O5 0.030(2) 0.038(3) 0.030(2) -0.005(2) -0.0025(19) -0.009(2)
O6 0.040(3) 0.040(3) 0.024(2) -0.0148(19) 0.0032(19) -0.010(2)
C1 0.022(3) 0.029(3) 0.023(3) -0.007(2) 0.003(2) -0.005(3)
C2 0.023(3) 0.032(3) 0.025(3) -0.008(3) 0.002(2) -0.002(3)
C3 0.027(4) 0.046(4) 0.035(4) -0.010(3) 0.005(3) -0.002(3)
C4 0.041(4) 0.059(5) 0.023(3) -0.016(3) -0.009(3) -0.008(4)
C5 0.039(4) 0.047(4) 0.034(4) -0.020(3) 0.003(3) -0.005(3)
C6 0.027(3) 0.029(3) 0.028(3) -0.010(3) 0.006(2) -0.006(3)
C7 0.018(3) 0.035(3) 0.018(3) -0.004(2) 0.000(2) -0.004(3)
C8 0.026(3) 0.031(4) 0.036(4) -0.003(3) 0.000(3) -0.002(3)
C9 0.044(4) 0.026(4) 0.044(4) -0.011(3) 0.001(3) -0.002(3)
C10 0.031(4) 0.044(4) 0.033(4) -0.013(3) 0.004(3) 0.005(3)
C11 0.014(3) 0.035(3) 0.011(3) -0.009(2) 0.0055(19) -0.005(2)
C12 0.021(3) 0.034(3) 0.025(3) -0.006(3) 0.001(2) -0.006(3)
C13 0.043(4) 0.041(4) 0.036(4) 0.012(3) -0.003(3) -0.016(3)
C14 0.054(5) 0.041(5) 0.057(5) -0.022(4) 0.011(4) 0.010(4)
C15 0.048(4) 0.037(4) 0.029(4) -0.007(3) 0.004(3) -0.019(3)
C16 0.030(3) 0.029(3) 0.023(3) -0.013(2) 0.005(2) -0.007(3)
C17 0.027(3) 0.026(3) 0.033(3) -0.008(3) 0.001(3) -0.006(3)
C18 0.028(4) 0.040(4) 0.040(4) -0.015(3) 0.007(3) -0.012(3)
C19 0.036(4) 0.038(4) 0.035(4) -0.013(3) -0.004(3) -0.003(3)
C20 0.044(4) 0.028(3) 0.030(4) -0.005(3) -0.005(3) -0.006(3)
C21 0.030(3) 0.034(4) 0.028(3) -0.015(3) 0.011(3) -0.010(3)
C22 0.046(4) 0.042(4) 0.038(4) 0.001(3) 0.012(3) -0.011(3)
C23 0.035(4) 0.054(5) 0.083(7) -0.016(5) -0.010(4) 0.003(4)
C24 0.053(5) 0.032(4) 0.050(5) -0.006(3) 0.018(4) -0.015(3)
C25 0.029(3) 0.033(4) 0.025(3) -0.005(3) -0.001(3) -0.008(3)
C26 0.048(5) 0.041(4) 0.037(4) 0.003(3) 0.011(3) -0.009(4)
C27 0.032(4) 0.040(4) 0.032(4) -0.002(3) -0.006(3) -0.014(3)
C28 0.039(4) 0.048(5) 0.056(5) 0.010(4) -0.003(4) -0.017(4)
C29 0.030(4) 0.040(4) 0.025(3) -0.005(3) -0.002(3) -0.013(3)
C30 0.046(5) 0.069(6) 0.031(4) -0.008(4) -0.004(3) -0.022(4)

loop_
_atom_type_symbol
_atom_type_description
_atom_type_scat_dispersion_real
_atom_type_scat_dispersion_imag
_atom_type_scat_source
C C 0.0033 0.0016 'International Tables Vol C Tables 4.2.6.8 and 6.1.1.4'
H H 0.0000 0.0000 'International Tables Vol C Tables 4.2.6.8 and 6.1.1.4'
O O 0.0106 0.0060 'International Tables Vol C Tables 4.2.6.8 and 6.1.1.4'
Mo Mo -1.6832 0.6857 'International Tables Vol C Tables 4.2.6.8 and 6.1.1.4'

loop_
_geom_angle_atom_site_label_1
_geom_angle_atom_site_label_2
_geom_angle_atom_site_label_3
_geom_angle
Mo2 Mo1 O1 92.59(12)
Mo2 Mo1 O3 92.17(13)
O1 Mo1 O3 172.34(17)
Mo2 Mo1 O5 90.37(12)
O1 Mo1 O5 85.88(17)
O3 Mo1 O5 88.09(17)
Mo2 Mo1 C1 99.41(16)
O1 Mo1 C1 92.5(2)
O3 Mo1 C1 92.6(2)
O5 Mo1 C1 170.2(2)
O6 Mo2 Mo1 93.46(13)
O6 Mo2 O2 84.71(17)
Mo1 Mo2 O2 91.45(12)
O6 Mo2 O4 86.76(18)
Mo1 Mo2 O4 91.67(13)
O2 Mo2 O4 171.08(17)
O6 Mo2 C8 153.7(2)
Mo1 Mo2 C8 108.43(15)
O2 Mo2 C8 108.36(19)
O4 Mo2 C8 78.5(2)
C25 O1 Mo1 116.8(4)
C25 O2 Mo2 117.3(4)
C27 O3 Mo1 117.3(4)
C27 O4 Mo2 117.2(4)
C29 O5 Mo1 115.5(4)
C29 O6 Mo2 117.9(4)
C2 C1 C6 116.3(6)
C2 C1 Mo1 123.5(4)
C6 C1 Mo1 120.2(4)
C3 C2 C1 122.6(6)
C3 C2 C7 118.3(6)
C1 C2 C7 119.1(5)
C2 C3 C4 119.5(6)
C2 C3 H3 120.2
C4 C3 H3 120.2
C5 C4 C3 119.7(6)
C5 C4 H4 120.1
C3 C4 H4 120.1
C4 C5 C6 120.7(6)
C4 C5 H5 119.7
C6 C5 H5 119.7
C5 C6 C1 121.1(6)
C5 C6 C16 119.7(5)
C1 C6 C16 119.1(5)
C12 C7 C8 119.2(6)
C12 C7 C2 120.9(6)
C8 C7 C2 119.5(5)
C9 C8 C7 119.3(6)
C9 C8 C13 118.7(6)
C7 C8 C13 121.1(6)
C9 C8 Mo2 89.5(4)
C7 C8 Mo2 78.3(4)
C13 C8 Mo2 111.6(4)
C10 C9 C8 121.0(6)
C10 C9 H9 119.5
C8 C9 H9 119.5
C9 C10 C11 118.2(6)
C9 C10 C14 120.9(7)
C11 C10 C14 120.9(6)
C12 C11 C10 121.4(5)
C12 C11 H11 119.3
C10 C11 H11 119.3
C11 C12 C7 120.6(6)
C11 C12 C15 118.8(5)
C7 C12 C15 120.6(6)
C8 C13 H13A 109.5
C8 C13 H13B 109.5
H13A C13 H13B 109.5
C8 C13 H13C 109.5
H13A C13 H13C 109.5
H13B C13 H13C 109.5
C10 C14 H14A 109.5
C10 C14 H14B 109.5
H14A C14 H14B 109.5
C10 C14 H14C 109.5
H14A C14 H14C 109.5
H14B C14 H14C 109.5
C12 C15 H15A 109.5
C12 C15 H15B 109.5
H15A C15 H15B 109.5
C12 C15 H15C 109.5
H15A C15 H15C 109.5
H15B C15 H15C 109.5
C17 C16 C21 118.5(6)
C17 C16 C6 119.4(6)
C21 C16 C6 122.1(6)
C18 C17 C16 119.6(6)
C18 C17 C22 118.5(6)
C16 C17 C22 122.0(6)
C17 C18 C19 122.2(6)
C17 C18 H18 118.9
C19 C18 H18 118.9
C20 C19 C18 117.4(6)
C20 C19 C23 122.3(7)
C18 C19 C23 120.3(7)
C21 C20 C19 122.9(6)
C21 C20 H20 118.6
C19 C20 H20 118.6
C20 C21 C16 119.5(6)
C20 C21 C24 120.7(6)
C16 C21 C24 119.8(6)
C17 C22 H22A 109.5
C17 C22 H22B 109.5
H22A C22 H22B 109.5
C17 C22 H22C 109.5
H22A C22 H22C 109.5
H22B C22 H22C 109.5
C19 C23 H23A 109.5
C19 C23 H23B 109.5
H23A C23 H23B 109.5
C19 C23 H23C 109.5
H23A C23 H23C 109.5
H23B C23 H23C 109.5
C21 C24 H24A 109.5
C21 C24 H24B 109.5
H24A C24 H24B 109.5
C21 C24 H24C 109.5
H24A C24 H24C 109.5
H24B C24 H24C 109.5
O1 C25 O2 121.7(6)
O1 C25 C26 118.9(6)
O2 C25 C26 119.5(6)
C25 C26 H26A 109.5
C25 C26 H26B 109.5
H26A C26 H26B 109.5
C25 C26 H26C 109.5
H26A C26 H26C 109.5
H26B C26 H26C 109.5
O4 C27 O3 121.6(6)
O4 C27 C28 119.8(7)
O3 C27 C28 118.7(7)
C27 C28 H28A 109.5
C27 C28 H28B 109.5
H28A C28 H28B 109.5
C27 C28 H28C 109.5
H28A C28 H28C 109.5
H28B C28 H28C 109.5
O5 C29 O6 122.7(6)
O5 C29 C30 119.9(6)
O6 C29 C30 117.3(6)
C29 C30 H30A 109.5
C29 C30 H30B 109.5
H30A C30 H30B 109.5
C29 C30 H30C 109.5
H30A C30 H30C 109.5
H30B C30 H30C 109.5

loop_
_geom_bond_atom_site_label_1
_geom_bond_atom_site_label_2
_geom_bond_distance
Mo1 Mo2 2.0831(7)
Mo1 O1 2.101(4)
Mo1 O3 2.102(5)
Mo1 O5 2.189(4)
Mo1 C1 2.190(6)
Mo2 O6 2.076(4)
Mo2 O2 2.112(4)
Mo2 O4 2.116(5)
Mo2 C8 2.585(6)
O1 C25 1.277(7)
O2 C25 1.279(8)
O3 C27 1.278(8)
O4 C27 1.272(8)
O5 C29 1.259(8)
O6 C29 1.277(8)
C1 C2 1.408(8)
C1 C6 1.421(8)
C2 C3 1.379(9)
C2 C7 1.497(8)
C3 C4 1.398(9)
C3 H3 0.9500
C4 C5 1.383(10)
C4 H4 0.9500
C5 C6 1.385(9)
C5 H5 0.9500
C6 C16 1.496(9)
C7 C12 1.400(8)
C7 C8 1.410(9)
C8 C9 1.409(9)
C8 C13 1.516(9)
C9 C10 1.390(10)
C9 H9 0.9500
C10 C11 1.413(9)
C10 C14 1.513(9)
C11 C12 1.368(8)
C11 H11 0.9500
C12 C15 1.495(9)
C13 H13A 0.9800
C13 H13B 0.9800
C13 H13C 0.9800
C14 H14A 0.9800
C14 H14B 0.9800
C14 H14C 0.9800
C15 H15A 0.9800
C15 H15B 0.9800
C15 H15C 0.9800
C16 C17 1.401(9)
C16 C21 1.415(9)
C17 C18 1.385(9)
C17 C22 1.506(9)
C18 C19 1.386(10)
C18 H18 0.9500
C19 C20 1.379(10)
C19 C23 1.502(10)
C20 C21 1.369(9)
C20 H20 0.9500
C21 C24 1.516(9)
C22 H22A 0.9800
C22 H22B 0.9800
C22 H22C 0.9800
C23 H23A 0.9800
C23 H23B 0.9800
C23 H23C 0.9800
C24 H24A 0.9800
C24 H24B 0.9800
C24 H24C 0.9800
C25 C26 1.486(9)
C26 H26A 0.9800
C26 H26B 0.9800
C26 H26C 0.9800
C27 C28 1.491(9)
C28 H28A 0.9800
C28 H28B 0.9800
C28 H28C 0.9800
C29 C30 1.515(9)
C30 H30A 0.9800
C30 H30B 0.9800
C30 H30C 0.9800

loop_
_geom_torsion_atom_site_label_1
_geom_torsion_atom_site_label_2
_geom_torsion_atom_site_label_3
_geom_torsion_atom_site_label_4
_geom_torsion
O1 Mo1 Mo2 O6 85.08(17)
O3 Mo1 Mo2 O6 -88.91(18)
O5 Mo1 Mo2 O6 -0.81(17)
C1 Mo1 Mo2 O6 178.1(2)
O1 Mo1 Mo2 O2 0.29(16)
O3 Mo1 Mo2 O2 -173.70(16)
O5 Mo1 Mo2 O2 -85.60(17)
C1 Mo1 Mo2 O2 93.3(2)
O1 Mo1 Mo2 O4 171.93(17)
O3 Mo1 Mo2 O4 -2.06(17)
O5 Mo1 Mo2 O4 86.04(17)
C1 Mo1 Mo2 O4 -95.1(2)
O1 Mo1 Mo2 C8 -109.6(2)
O3 Mo1 Mo2 C8 76.4(2)
O5 Mo1 Mo2 C8 164.5(2)
C1 Mo1 Mo2 C8 -16.6(2)
Mo2 Mo1 O1 C25 -2.5(4)
O5 Mo1 O1 C25 87.7(4)
C1 Mo1 O1 C25 -102.0(5)
O6 Mo2 O2 C25 -91.6(4)
Mo1 Mo2 O2 C25 1.8(4)
C8 Mo2 O2 C25 111.8(4)
Mo2 Mo1 O3 C27 2.5(4)
O5 Mo1 O3 C27 -87.8(5)
C1 Mo1 O3 C27 102.0(5)
O6 Mo2 O4 C27 95.9(5)
Mo1 Mo2 O4 C27 2.5(5)
C8 Mo2 O4 C27 -106.0(5)
Mo2 Mo1 O5 C29 2.0(4)
O1 Mo1 O5 C29 -90.6(4)
O3 Mo1 O5 C29 94.1(5)
Mo1 Mo2 O6 C29 -0.1(5)
O2 Mo2 O6 C29 91.1(5)
O4 Mo2 O6 C29 -91.5(5)
C8 Mo2 O6 C29 -147.1(5)
Mo2 Mo1 C1 C2 -7.2(5)
O1 Mo1 C1 C2 85.9(5)
O3 Mo1 C1 C2 -99.8(5)
Mo2 Mo1 C1 C6 170.7(5)
O1 Mo1 C1 C6 -96.2(5)
O3 Mo1 C1 C6 78.1(5)
C6 C1 C2 C3 -2.7(10)
Mo1 C1 C2 C3 175.2(5)
C6 C1 C2 C7 178.4(5)
Mo1 C1 C2 C7 -3.7(8)
C1 C2 C3 C4 1.5(11)
C7 C2 C3 C4 -179.6(6)
C2 C3 C4 C5 0.7(11)
C3 C4 C5 C6 -1.6(12)
C4 C5 C6 C1 0.4(11)
C4 C5 C6 C16 -178.5(7)
C2 C1 C6 C5 1.8(9)
Mo1 C1 C6 C5 -176.2(5)
C2 C1 C6 C16 -179.4(6)
Mo1 C1 C6 C16 2.6(8)
C3 C2 C7 C12 80.9(8)
C1 C2 C7 C12 -100.2(7)
C3 C2 C7 C8 -91.6(8)
C1 C2 C7 C8 87.3(8)
C12 C7 C8 C9 5.7(9)
C2 C7 C8 C9 178.4(6)
C12 C7 C8 C13 -163.2(6)
C2 C7 C8 C13 9.5(9)
C12 C7 C8 Mo2 88.5(5)
C2 C7 C8 Mo2 -98.8(5)
O6 Mo2 C8 C9 -39.5(7)
Mo1 Mo2 C8 C9 175.5(4)
O2 Mo2 C8 C9 77.5(4)
O4 Mo2 C8 C9 -96.6(4)
O6 Mo2 C8 C7 -159.6(4)
Mo1 Mo2 C8 C7 55.4(4)
O2 Mo2 C8 C7 -42.6(4)
O4 Mo2 C8 C7 143.3(4)
O6 Mo2 C8 C13 81.4(6)
Mo1 Mo2 C8 C13 -63.7(5)
O2 Mo2 C8 C13 -161.6(5)
O4 Mo2 C8 C13 24.2(5)
C7 C8 C9 C10 -6.0(10)
C13 C8 C9 C10 163.2(6)
Mo2 C8 C9 C10 -82.3(7)
C8 C9 C10 C11 3.4(10)
C8 C9 C10 C14 -177.7(7)
C9 C10 C11 C12 -0.6(10)
C14 C10 C11 C12 -179.5(7)
C10 C11 C12 C7 0.4(9)
C10 C11 C12 C15 -178.6(6)
C8 C7 C12 C11 -3.0(9)
C2 C7 C12 C11 -175.6(5)
C8 C7 C12 C15 176.0(6)
C2 C7 C12 C15 3.4(9)
C5 C6 C16 C17 79.9(8)
C1 C6 C16 C17 -98.9(7)
C5 C6 C16 C21 -98.7(8)
C1 C6 C16 C21 82.4(8)
C21 C16 C17 C18 -2.0(9)
C6 C16 C17 C18 179.3(6)
C21 C16 C17 C22 178.2(6)
C6 C16 C17 C22 -0.5(9)
C16 C17 C18 C19 0.3(10)
C22 C17 C18 C19 -179.8(6)
C17 C18 C19 C20 0.8(10)
C17 C18 C19 C23 -178.1(7)
C18 C19 C20 C21 -0.3(10)
C23 C19 C20 C21 178.7(7)
C19 C20 C21 C16 -1.4(10)
C19 C20 C21 C24 176.9(6)
C17 C16 C21 C20 2.5(9)
C6 C16 C21 C20 -178.8(6)
C17 C16 C21 C24 -175.8(6)
C6 C16 C21 C24 2.9(9)
Mo1 O1 C25 O2 4.5(8)
Mo1 O1 C25 C26 -174.7(5)
Mo2 O2 C25 O1 -4.2(8)
Mo2 O2 C25 C26 175.0(5)
Mo2 O4 C27 O3 -1.1(8)
Mo2 O4 C27 C28 177.2(5)
Mo1 O3 C27 O4 -1.1(8)
Mo1 O3 C27 C28 -179.4(5)
Mo1 O5 C29 O6 -2.6(8)
Mo1 O5 C29 C30 177.1(5)
Mo2 O6 C29 O5 1.8(8)
Mo2 O6 C29 C30 -177.9(5)
